data_4329780
loop_
_publ_author_name
'Chun-Liang Chen'
'Quang Bac Nguyen'
'Chih-Shan Chen'
'Kwang-Hwa Lii'

_publ_section_title
;
 Mixed-Valence Uranium Germanate and Silicate: Csx(UVO)(UIV/VO)2(Ge2O7)2
 (x = 3.18) and Cs4(UVO)(UIV/VO)2(Si2O7)2
;
_journal_name_full 'Inorganic Chemistry'
_journal_page_first 7463
_journal_page_last 7465
_journal_paper_doi 10.1021/ic301091f
_journal_volume 51
_journal_year 2012
_chemical_formula_moiety Cs4(UO)(UO)2(Si2O7)2
_chemical_formula_sum 'Cs4 O17 Si4 U3'
_chemical_formula_weight 1630.09
_chemical_name_systematic
; 
 ? 
;
_space_group_IT_number 12
_symmetry_cell_setting monoclinic
_symmetry_space_group_name_Hall '-C 2y'
_symmetry_space_group_name_H-M 'C 1 2/m 1'
_atom_sites_solution_hydrogens none
_atom_sites_solution_primary direct
_atom_sites_solution_secondary difmap
_audit_creation_method SHELXL-97
_cell_angle_alpha 90.00
_cell_angle_beta 107.43(3)
_cell_angle_gamma 90.00
_cell_formula_units_Z 2
_cell_length_a 11.594(2)
_cell_length_b 7.5438(15)
_cell_length_c 11.894(2)
_cell_measurement_temperature 293(2)
_cell_volume 992.5(4)
_computing_cell_refinement 'Bruker SAINT'
_computing_data_collection 'Bruker APEX2'
_computing_data_reduction 'Bruker SAINT'
_computing_molecular_graphics Diamond
_computing_structure_refinement 'SHELXL-97 (Sheldrick, 1997)'
_computing_structure_solution 'SHELXS-97 (Sheldrick, 1990)'
_diffrn_ambient_temperature 293(2)
_diffrn_measured_fraction_theta_full 0.995
_diffrn_measured_fraction_theta_max 0.995
_diffrn_measurement_device_type 'Bruker APEX-II CCD'
_diffrn_measurement_method 'phi and omega scans'
_diffrn_radiation_monochromator graphite
_diffrn_radiation_source 'fine-focus sealed tube'
_diffrn_radiation_type MoK\a
_diffrn_radiation_wavelength 0.71073
_diffrn_reflns_av_R_equivalents 0.0369
_diffrn_reflns_av_sigmaI/netI 0.0261
_diffrn_reflns_limit_h_max 15
_diffrn_reflns_limit_h_min -15
_diffrn_reflns_limit_k_max 5
_diffrn_reflns_limit_k_min -10
_diffrn_reflns_limit_l_max 15
_diffrn_reflns_limit_l_min -15
_diffrn_reflns_number 3711
_diffrn_reflns_theta_full 28.21
_diffrn_reflns_theta_max 28.21
_diffrn_reflns_theta_min 1.79
_exptl_absorpt_coefficient_mu 31.962
_exptl_absorpt_correction_T_max 0.985
_exptl_absorpt_correction_T_min 0.345
_exptl_absorpt_correction_type empirical
_exptl_absorpt_process_details SADABS
_exptl_crystal_colour brown
_exptl_crystal_density_diffrn 5.455
_exptl_crystal_description plate
_exptl_crystal_F_000 1376
_exptl_crystal_size_max 0.16
_exptl_crystal_size_mid 0.06
_exptl_crystal_size_min 0.04
_refine_diff_density_max 1.526
_refine_diff_density_min -3.233
_refine_diff_density_rms 0.348
_refine_ls_extinction_coef 0.00111(9)
_refine_ls_extinction_expression Fc^*^=kFc[1+0.001xFc^2^\l^3^/sin(2\q)]^-1/4^
_refine_ls_extinction_method SHELXL
_refine_ls_goodness_of_fit_ref 1.133
_refine_ls_hydrogen_treatment none
_refine_ls_matrix_type full
_refine_ls_number_parameters 76
_refine_ls_number_reflns 1315
_refine_ls_number_restraints 0
_refine_ls_restrained_S_all 1.133
_refine_ls_R_factor_all 0.0253
_refine_ls_R_factor_gt 0.0247
_refine_ls_shift/su_max 0.001
_refine_ls_shift/su_mean 0.000
_refine_ls_structure_factor_coef Fsqd
_refine_ls_weighting_details 'calc w=1/[\s^2^(Fo^2^)+(0.0391P)^2^+8.1704P] where P=(Fo^2^+2Fc^2^)/3'
_refine_ls_weighting_scheme calc
_refine_ls_wR_factor_gt 0.0656
_refine_ls_wR_factor_ref 0.0661
_reflns_number_gt 1284
_reflns_number_total 1315
_reflns_threshold_expression >2sigma(I)
_cod_data_source_file ic301091f_si_003_2.cif
_cod_data_source_block csusio
_cod_original_cell_volume 992.5(3)
_cod_database_code 4329780

loop_
_symmetry_equiv_pos_as_xyz
'x, y, z'
'-x, y, -z'
'x+1/2, y+1/2, z'
'-x+1/2, y+1/2, -z'
'-x, -y, -z'
'x, -y, z'
'-x+1/2, -y+1/2, -z'
'x+1/2, -y+1/2, z'

loop_
_atom_site_label
_atom_site_type_symbol
_atom_site_fract_x
_atom_site_fract_y
_atom_site_fract_z
_atom_site_U_iso_or_equiv
_atom_site_adp_type
_atom_site_occupancy
_atom_site_symmetry_multiplicity
_atom_site_calc_flag
_atom_site_refinement_flags
Cs1 Cs 0.82101(6) 0.0000 0.48252(5) 0.02568(17) Uani 1 2 d S
Cs2 Cs 0.85172(5) 0.0000 0.07976(6) 0.02352(16) Uani 1 2 d S
U1 U 0.5000 0.0000 0.0000 0.00804(13) Uani 1 4 d S
U2 U 0.44973(2) 0.0000 0.31245(2) 0.00776(12) Uani 1 2 d S
Si1 Si 0.66066(12) -0.2940(2) 0.23293(13) 0.0091(3) Uani 1 1 d .
O1 O 0.6230(4) -0.2018(6) 0.1040(4) 0.0175(9) Uani 1 1 d .
O2 O 0.8056(3) -0.2946(6) 0.2969(4) 0.0159(8) Uani 1 1 d .
O3 O 0.5907(4) -0.2013(6) 0.3181(4) 0.0174(9) Uani 1 1 d .
O4 O 0.6145(6) -0.5000 0.2140(7) 0.0228(15) Uani 1 2 d S
O5 O 0.4049(5) 0.0000 0.1210(6) 0.0164(12) Uani 1 2 d S
O6 O 0.5000 0.0000 0.5000 0.033(3) Uani 1 4 d S

loop_
_atom_site_aniso_label
_atom_site_aniso_U_11
_atom_site_aniso_U_22
_atom_site_aniso_U_33
_atom_site_aniso_U_23
_atom_site_aniso_U_13
_atom_site_aniso_U_12
Cs1 0.0336(3) 0.0233(3) 0.0158(3) 0.000 0.0009(2) 0.000
Cs2 0.0132(2) 0.0322(3) 0.0244(3) 0.000 0.0044(2) 0.000
U1 0.0089(2) 0.0098(2) 0.0054(2) 0.000 0.00206(14) 0.000
U2 0.00731(16) 0.01004(17) 0.00630(17) 0.000 0.00261(10) 0.000
Si1 0.0091(6) 0.0089(7) 0.0090(7) 0.0004(5) 0.0023(5) 0.0013(5)
O1 0.020(2) 0.021(2) 0.012(2) 0.0052(16) 0.0057(16) 0.0070(16)
O2 0.0096(17) 0.017(2) 0.020(2) -0.0023(17) 0.0029(15) 0.0037(15)
O3 0.0190(19) 0.019(2) 0.014(2) 0.0007(17) 0.0052(16) 0.0058(16)
O4 0.014(3) 0.009(3) 0.038(4) 0.000 -0.003(3) 0.000
O5 0.011(3) 0.024(3) 0.014(3) 0.000 0.003(2) 0.000
O6 0.034(5) 0.024(5) 0.054(8) 0.000 0.030(5) 0.000

loop_
_atom_type_symbol
_atom_type_description
_atom_type_scat_dispersion_real
_atom_type_scat_dispersion_imag
_atom_type_scat_source
O O 0.0106 0.0060 'International Tables Vol C Tables 4.2.6.8 and 6.1.1.4'
Si Si 0.0817 0.0704 'International Tables Vol C Tables 4.2.6.8 and 6.1.1.4'
Cs Cs -0.3680 2.1192 'International Tables Vol C Tables 4.2.6.8 and 6.1.1.4'
U U -9.6767 9.6646 'International Tables Vol C Tables 4.2.6.8 and 6.1.1.4'

loop_
_geom_angle_atom_site_label_1
_geom_angle_atom_site_label_2
_geom_angle_atom_site_label_3
_geom_angle
_geom_angle_site_symmetry_1
_geom_angle_site_symmetry_3
O2 Cs1 O2 91.60(17) . 6
O2 Cs1 O3 50.33(11) . .
O2 Cs1 O3 92.62(11) 6 .
O2 Cs1 O3 92.62(11) . 6
O2 Cs1 O3 50.33(10) 6 6
O3 Cs1 O3 57.00(16) . 6
O2 Cs1 O3 165.34(11) . 4_656
O2 Cs1 O3 87.74(12) 6 4_656
O3 Cs1 O3 144.33(7) . 4_656
O3 Cs1 O3 98.18(10) 6 4_656
O2 Cs1 O3 87.74(11) . 7_646
O2 Cs1 O3 165.34(11) 6 7_646
O3 Cs1 O3 98.18(10) . 7_646
O3 Cs1 O3 144.33(7) 6 7_646
O3 Cs1 O3 89.21(16) 4_656 7_646
O2 Cs1 O4 133.74(8) . 7_646
O2 Cs1 O4 133.74(8) 6 7_646
O3 Cs1 O4 121.35(12) . 7_646
O3 Cs1 O4 121.35(12) 6 7_646
O3 Cs1 O4 46.17(8) 4_656 7_646
O3 Cs1 O4 46.17(8) 7_646 7_646
O2 Cs1 Si1 159.22(9) . 4_656
O2 Cs1 Si1 109.15(9) 6 4_656
O3 Cs1 Si1 125.07(8) . 4_656
O3 Cs1 Si1 99.83(9) 6 4_656
O3 Cs1 Si1 26.36(8) 4_656 4_656
O3 Cs1 Si1 72.44(9) 7_646 4_656
O4 Cs1 Si1 26.32(4) 7_646 4_656
O2 Cs1 Si1 109.15(9) . 7_646
O2 Cs1 Si1 159.22(9) 6 7_646
O3 Cs1 Si1 99.83(9) . 7_646
O3 Cs1 Si1 125.07(8) 6 7_646
O3 Cs1 Si1 72.44(9) 4_656 7_646
O3 Cs1 Si1 26.36(8) 7_646 7_646
O4 Cs1 Si1 26.32(4) 7_646 7_646
Si1 Cs1 Si1 50.08(5) 4_656 7_646
O2 Cs1 O2 148.55(9) . 4_656
O2 Cs1 O2 104.70(9) 6 4_656
O3 Cs1 O2 101.37(10) . 4_656
O3 Cs1 O2 78.36(10) 6 4_656
O3 Cs1 O2 44.75(10) 4_656 4_656
O3 Cs1 O2 82.92(10) 7_646 4_656
O4 Cs1 O2 43.06(11) 7_646 4_656
Si1 Cs1 O2 25.42(7) 4_656 4_656
Si1 Cs1 O2 56.67(7) 7_646 4_656
O2 Cs1 O2 104.70(9) . 7_646
O2 Cs1 O2 148.55(9) 6 7_646
O3 Cs1 O2 78.36(10) . 7_646
O3 Cs1 O2 101.37(10) 6 7_646
O3 Cs1 O2 82.92(10) 4_656 7_646
O3 Cs1 O2 44.75(10) 7_646 7_646
O4 Cs1 O2 43.06(11) 7_646 7_646
Si1 Cs1 O2 56.67(7) 4_656 7_646
Si1 Cs1 O2 25.42(7) 7_646 7_646
O2 Cs1 O2 49.41(13) 4_656 7_646
O2 Cs1 Si1 25.47(7) . .
O2 Cs1 Si1 87.17(8) 6 .
O3 Cs1 Si1 25.83(8) . .
O3 Cs1 Si1 70.61(9) 6 .
O3 Cs1 Si1 168.39(8) 4_656 .
O3 Cs1 Si1 98.25(9) 7_646 .
O4 Cs1 Si1 137.02(6) 7_646 .
Si1 Cs1 Si1 149.73(3) 4_656 .
Si1 Cs1 Si1 111.09(3) 7_646 .
O2 Cs1 Si1 127.14(7) 4_656 .
O2 Cs1 Si1 96.10(7) 7_646 .
O4 Cs2 O1 134.78(14) 3 .
O4 Cs2 O1 134.78(14) 3 6
O1 Cs2 O1 57.89(16) . 6
O4 Cs2 O5 165.44(19) 3 5_655
O1 Cs2 O5 56.56(12) . 5_655
O1 Cs2 O5 56.56(12) 6 5_655
O4 Cs2 O1 94.43(14) 3 7_645
O1 Cs2 O1 88.56(11) . 7_645
O1 Cs2 O1 130.77(7) 6 7_645
O5 Cs2 O1 75.34(11) 5_655 7_645
O4 Cs2 O1 94.43(14) 3 4_655
O1 Cs2 O1 130.77(7) . 4_655
O1 Cs2 O1 88.56(11) 6 4_655
O5 Cs2 O1 75.34(11) 5_655 4_655
O1 Cs2 O1 88.97(15) 7_645 4_655
O4 Cs2 O2 87.89(14) 3 6
O1 Cs2 O2 85.51(10) . 6
O1 Cs2 O2 47.05(10) 6 6
O5 Cs2 O2 103.42(11) 5_655 6
O1 Cs2 O2 173.50(10) 7_645 6
O1 Cs2 O2 96.92(10) 4_655 6
O4 Cs2 O2 87.89(14) 3 .
O1 Cs2 O2 47.05(10) . .
O1 Cs2 O2 85.51(10) 6 .
O5 Cs2 O2 103.42(11) 5_655 .
O1 Cs2 O2 96.92(10) 7_645 .
O1 Cs2 O2 173.50(10) 4_655 .
O2 Cs2 O2 77.08(13) 6 .
O4 Cs2 O4 97.33(18) 3 7_645
O1 Cs2 O4 115.17(12) . 7_645
O1 Cs2 O4 115.17(12) 6 7_645
O5 Cs2 O4 68.11(15) 5_655 7_645
O1 Cs2 O4 44.49(8) 7_645 7_645
O1 Cs2 O4 44.49(8) 4_655 7_645
O2 Cs2 O4 141.23(7) 6 7_645
O2 Cs2 O4 141.23(7) . 7_645
O4 Cs2 O1 43.29(10) 3 3
O1 Cs2 O1 168.31(15) . 3
O1 Cs2 O1 114.03(3) 6 3
O5 Cs2 O1 128.11(10) 5_655 3
O1 Cs2 O1 102.93(10) 7_645 3
O1 Cs2 O1 52.81(13) 4_655 3
O2 Cs2 O1 82.91(9) 6 3
O2 Cs2 O1 127.81(9) . 3
O4 Cs2 O1 75.41(10) 7_645 3
O4 Cs2 O1 43.29(10) 3 8_545
O1 Cs2 O1 114.03(3) . 8_545
O1 Cs2 O1 168.31(15) 6 8_545
O5 Cs2 O1 128.11(10) 5_655 8_545
O1 Cs2 O1 52.81(13) 7_645 8_545
O1 Cs2 O1 102.93(10) 4_655 8_545
O2 Cs2 O1 127.81(9) 6 8_545
O2 Cs2 O1 82.91(9) . 8_545
O4 Cs2 O1 75.41(10) 7_645 8_545
O1 Cs2 O1 72.46(13) 3 8_545
O4 Cs2 Si1 23.97(2) 3 3
O1 Cs2 Si1 147.92(8) . 3
O1 Cs2 Si1 117.02(8) 6 3
O5 Cs2 Si1 151.75(6) 5_655 3
O1 Cs2 Si1 110.19(8) 7_645 3
O1 Cs2 Si1 77.07(8) 4_655 3
O2 Cs2 Si1 73.99(7) 6 3
O2 Cs2 Si1 103.31(7) . 3
O4 Cs2 Si1 95.89(10) 7_645 3
O1 Cs2 Si1 24.50(7) 3 3
O1 Cs2 Si1 64.53(7) 8_545 3
O5 U1 O5 180.0(2) 5_655 .
O5 U1 O1 90.02(16) 5_655 6
O5 U1 O1 89.98(16) . 6
O5 U1 O1 89.98(16) 5_655 2_655
O5 U1 O1 90.02(16) . 2_655
O1 U1 O1 180.0(4) 6 2_655
O5 U1 O1 90.02(16) 5_655 .
O5 U1 O1 89.98(16) . .
O1 U1 O1 87.7(2) 6 .
O1 U1 O1 92.3(2) 2_655 .
O5 U1 O1 89.98(16) 5_655 5_655
O5 U1 O1 90.02(16) . 5_655
O1 U1 O1 92.3(2) 6 5_655
O1 U1 O1 87.7(2) 2_655 5_655
O1 U1 O1 180.0(2) . 5_655
O5 U1 Cs2 55.25(17) 5_655 .
O5 U1 Cs2 124.75(17) . .
O1 U1 Cs2 53.69(11) 6 .
O1 U1 Cs2 126.31(11) 2_655 .
O1 U1 Cs2 53.69(11) . .
O1 U1 Cs2 126.31(11) 5_655 .
O5 U1 Cs2 124.75(17) 5_655 5_655
O5 U1 Cs2 55.25(17) . 5_655
O1 U1 Cs2 126.31(11) 6 5_655
O1 U1 Cs2 53.69(11) 2_655 5_655
O1 U1 Cs2 126.31(11) . 5_655
O1 U1 Cs2 53.69(11) 5_655 5_655
Cs2 U1 Cs2 180.0 . 5_655
O5 U1 U2 157.39(17) 5_655 .
O5 U1 U2 22.61(17) . .
O1 U1 U2 73.89(11) 6 .
O1 U1 U2 106.11(11) 2_655 .
O1 U1 U2 73.89(11) . .
O1 U1 U2 106.11(11) 5_655 .
Cs2 U1 U2 102.14(3) . .
Cs2 U1 U2 77.86(3) 5_655 .
O5 U1 U2 22.61(17) 5_655 5_655
O5 U1 U2 157.39(17) . 5_655
O1 U1 U2 106.11(11) 6 5_655
O1 U1 U2 73.89(11) 2_655 5_655
O1 U1 U2 106.11(11) . 5_655
O1 U1 U2 73.89(11) 5_655 5_655
Cs2 U1 U2 77.86(3) . 5_655
Cs2 U1 U2 102.14(3) 5_655 5_655
U2 U1 U2 180.000(7) . 5_655
O5 U1 Cs2 61.30(3) 5_655 7_655
O5 U1 Cs2 118.70(3) . 7_655
O1 U1 Cs2 44.94(12) 6 7_655
O1 U1 Cs2 135.06(12) 2_655 7_655
O1 U1 Cs2 119.32(12) . 7_655
O1 U1 Cs2 60.68(12) 5_655 7_655
Cs2 U1 Cs2 66.533(12) . 7_655
Cs2 U1 Cs2 113.467(12) 5_655 7_655
U2 U1 Cs2 112.646(13) . 7_655
U2 U1 Cs2 67.354(13) 5_655 7_655
O5 U1 Cs2 61.30(3) 5_655 7_645
O5 U1 Cs2 118.70(3) . 7_645
O1 U1 Cs2 119.32(12) 6 7_645
O1 U1 Cs2 60.68(12) 2_655 7_645
O1 U1 Cs2 44.94(12) . 7_645
O1 U1 Cs2 135.06(12) 5_655 7_645
Cs2 U1 Cs2 66.533(12) . 7_645
Cs2 U1 Cs2 113.467(12) 5_655 7_645
U2 U1 Cs2 112.646(13) . 7_645
U2 U1 Cs2 67.354(13) 5_655 7_645
Cs2 U1 Cs2 119.53(2) 7_655 7_645
O6 U2 O5 178.03(15) . .
O6 U2 O3 90.02(12) . 6
O5 U2 O3 88.55(15) . 6
O6 U2 O3 90.02(12) . .
O5 U2 O3 88.55(15) . .
O3 U2 O3 86.5(2) 6 .
O6 U2 O2 92.85(12) . 8_445
O5 U2 O2 88.58(16) . 8_445
O3 U2 O2 177.10(15) 6 8_445
O3 U2 O2 93.06(17) . 8_445
O6 U2 O2 92.85(12) . 3_455
O5 U2 O2 88.58(16) . 3_455
O3 U2 O2 93.06(17) 6 3_455
O3 U2 O2 177.10(15) . 3_455
O2 U2 O2 87.3(2) 8_445 3_455
O6 U2 U1 156.736(12) . .
O5 U2 U1 21.30(14) . .
O3 U2 U1 73.26(11) 6 .
O3 U2 U1 73.26(11) . .
O2 U2 U1 103.86(12) 8_445 .
O2 U2 U1 103.86(12) 3_455 .
O6 U2 Cs1 64.74(3) . .
O5 U2 Cs1 113.29(15) . .
O3 U2 Cs1 48.80(12) 6 .
O3 U2 Cs1 48.80(12) . .
O2 U2 Cs1 132.39(11) 8_445 .
O2 U2 Cs1 132.39(11) 3_455 .
U1 U2 Cs1 91.99(3) . .
O6 U2 Cs1 56.68(2) . 5_656
O5 U2 Cs1 125.29(15) . 5_656
O3 U2 Cs1 127.52(11) 6 5_656
O3 U2 Cs1 127.52(11) . 5_656
O2 U2 Cs1 54.82(11) 8_445 5_656
O2 U2 Cs1 54.82(11) 3_455 5_656
U1 U2 Cs1 146.582(19) . 5_656
Cs1 U2 Cs1 121.42(2) . 5_656
O6 U2 Cs2 124.687(12) . 3_445
O5 U2 Cs2 55.55(2) . 3_445
O3 U2 Cs2 128.68(11) 6 3_445
O3 U2 Cs2 60.33(12) . 3_445
O2 U2 Cs2 48.93(12) 8_445 3_445
O2 U2 Cs2 118.11(11) 3_455 3_445
U1 U2 Cs2 60.825(12) . 3_445
Cs1 U2 Cs2 108.891(19) . 3_445
Cs1 U2 Cs2 103.757(14) 5_656 3_445
O6 U2 Cs2 124.687(12) . 3_455
O5 U2 Cs2 55.55(2) . 3_455
O3 U2 Cs2 60.33(12) 6 3_455
O3 U2 Cs2 128.68(11) . 3_455
O2 U2 Cs2 118.11(11) 8_445 3_455
O2 U2 Cs2 48.93(12) 3_455 3_455
U1 U2 Cs2 60.825(12) . 3_455
Cs1 U2 Cs2 108.891(19) . 3_455
Cs1 U2 Cs2 103.757(14) 5_656 3_455
Cs2 U2 Cs2 109.65(2) 3_445 3_455
O6 U2 Cs1 64.807(14) . 3_455
O5 U2 Cs1 116.11(7) . 3_455
O3 U2 Cs1 76.40(12) 6 3_455
O3 U2 Cs1 149.07(12) . 3_455
O2 U2 Cs1 105.26(11) 8_445 3_455
O2 U2 Cs1 33.10(11) 3_455 3_455
U1 U2 Cs1 124.037(12) . 3_455
Cs1 U2 Cs1 101.806(17) . 3_455
Cs1 U2 Cs1 53.795(11) 5_656 3_455
Cs2 U2 Cs1 148.882(15) 3_445 3_455
Cs2 U2 Cs1 63.381(17) 3_455 3_455
O1 Si1 O2 113.1(2) . .
O1 Si1 O3 111.1(2) . .
O2 Si1 O3 110.3(2) . .
O1 Si1 O4 107.0(3) . .
O2 Si1 O4 108.2(3) . .
O3 Si1 O4 106.8(3) . .
O1 Si1 Cs1 168.19(16) . 7_646
O2 Si1 Cs1 78.51(17) . 7_646
O3 Si1 Cs1 60.77(16) . 7_646
O4 Si1 Cs1 69.6(3) . 7_646
O1 Si1 Cs1 115.30(18) . .
O2 Si1 Cs1 55.18(16) . .
O3 Si1 Cs1 58.19(16) . .
O4 Si1 Cs1 137.7(3) . .
Cs1 Si1 Cs1 68.91(3) 7_646 .
O1 Si1 Cs2 77.02(17) . 3_445
O2 Si1 Cs2 155.68(17) . 3_445
O3 Si1 Cs2 84.32(16) . 3_445
O4 Si1 Cs2 47.8(2) . 3_445
Cs1 Si1 Cs2 93.12(4) 7_646 3_445
Cs1 Si1 Cs2 142.49(4) . 3_445
O1 Si1 Cs2 49.53(16) . .
O2 Si1 Cs2 64.70(17) . .
O3 Si1 Cs2 119.87(17) . .
O4 Si1 Cs2 132.5(3) . .
Cs1 Si1 Cs2 141.09(5) 7_646 .
Cs1 Si1 Cs2 79.52(3) . .
Cs2 Si1 Cs2 125.68(5) 3_445 .
O1 Si1 Cs2 50.31(16) . 7_645
O2 Si1 Cs2 100.30(17) . 7_645
O3 Si1 Cs2 149.16(16) . 7_645
O4 Si1 Cs2 65.4(3) . 7_645
Cs1 Si1 Cs2 132.04(4) 7_646 7_645
Cs1 Si1 Cs2 147.55(4) . 7_645
Cs2 Si1 Cs2 68.36(4) 3_445 7_645
Cs2 Si1 Cs2 69.95(3) . 7_645
Si1 O1 U1 140.9(2) . .
Si1 O1 Cs2 107.4(2) . .
U1 O1 Cs2 92.06(14) . .
Si1 O1 Cs2 106.8(2) . 7_645
U1 O1 Cs2 106.17(15) . 7_645
Cs2 O1 Cs2 91.44(11) . 7_645
Si1 O1 Cs2 78.48(16) . 3_445
U1 O1 Cs2 89.13(13) . 3_445
Cs2 O1 Cs2 168.31(15) . 3_445
Cs2 O1 Cs2 77.07(10) 7_645 3_445
Si1 O2 U2 132.9(2) . 3_545
Si1 O2 Cs1 99.35(18) . .
U2 O2 Cs1 123.60(16) 3_545 .
Si1 O2 Cs2 91.00(18) . .
U2 O2 Cs2 102.73(14) 3_545 .
Cs1 O2 Cs2 94.58(11) . .
Si1 O2 Cs1 76.07(16) . 7_646
U2 O2 Cs1 95.50(14) 3_545 7_646
Cs1 O2 Cs1 75.30(9) . 7_646
Cs2 O2 Cs1 161.77(12) . 7_646
Si1 O3 U2 140.6(3) . .
Si1 O3 Cs1 95.98(18) . .
U2 O3 Cs1 99.60(15) . .
Si1 O3 Cs1 92.88(18) . 7_646
U2 O3 Cs1 124.93(17) . 7_646
Cs1 O3 Cs1 81.82(10) . 7_646
Si1 O4 Si1 143.3(4) . 6_545
Si1 O4 Cs2 108.2(2) . 3_445
Si1 O4 Cs2 108.2(2) 6_545 3_445
Si1 O4 Cs1 84.1(3) . 7_646
Si1 O4 Cs1 84.1(3) 6_545 7_646
Cs2 O4 Cs1 115.1(2) 3_445 7_646
Si1 O4 Cs2 90.4(3) . 7_645
Si1 O4 Cs2 90.4(3) 6_545 7_645
Cs2 O4 Cs2 82.67(18) 3_445 7_645
Cs1 O4 Cs2 162.2(2) 7_646 7_645
U1 O5 U2 136.1(3) . .
U1 O5 Cs2 92.9(2) . 5_655
U2 O5 Cs2 131.0(2) . 5_655
U2 O6 U2 180.0 5_656 .
U2 O6 Cs1 84.70(3) 5_656 5_656
U2 O6 Cs1 95.30(3) . 5_656
U2 O6 Cs1 95.30(3) 5_656 .
U2 O6 Cs1 84.70(3) . .
Cs1 O6 Cs1 180.0 5_656 .

loop_
_geom_bond_atom_site_label_1
_geom_bond_atom_site_label_2
_geom_bond_distance
_geom_bond_site_symmetry_2
Cs1 O2 3.100(4) .
Cs1 O2 3.100(4) 6
Cs1 O3 3.183(5) .
Cs1 O3 3.183(5) 6
Cs1 O3 3.208(4) 4_656
Cs1 O3 3.208(4) 7_646
Cs1 O4 3.461(8) 7_646
Cs1 O2 3.708(5) 4_656
Cs1 O2 3.708(5) 7_646
Cs2 O4 2.986(6) 3
Cs2 O1 3.145(4) .
Cs2 O1 3.145(4) 6
Cs2 O5 3.208(6) 5_655
Cs2 O1 3.211(4) 7_645
Cs2 O1 3.211(4) 4_655
Cs2 O2 3.567(5) 6
Cs2 O2 3.567(5) .
Cs2 O4 3.630(8) 7_645
Cs2 O1 3.807(4) 3
Cs2 O1 3.807(4) 8_545
Cs2 Si1 3.8280(18) 3
U1 O5 2.058(6) 5_655
U1 O5 2.058(6) .
U1 O1 2.196(4) 6
U1 O1 2.196(4) 2_655
U1 O1 2.196(4) .
U1 O1 2.196(4) 5_655
U1 U2 3.9305(8) .
U1 U2 3.9305(8) 5_655
U2 O6 2.1301(6) .
U2 O5 2.179(6) .
U2 O3 2.217(4) 6
U2 O3 2.217(4) .
U2 O2 2.246(4) 8_445
U2 O2 2.246(4) 3_455
Si1 O1 1.620(4) .
Si1 O2 1.624(4) .
Si1 O3 1.632(4) .
Si1 O4 1.637(2) .
O1 Cs2 3.211(4) 7_645
O1 Cs2 3.807(4) 3_445
O2 U2 2.246(4) 3_545
O2 Cs1 3.708(5) 7_646
O3 Cs1 3.208(4) 7_646
O4 Si1 1.637(2) 6_545
O4 Cs2 2.986(6) 3_445
O4 Cs1 3.461(8) 7_646
O4 Cs2 3.630(8) 7_645
O5 Cs2 3.208(6) 5_655
O6 U2 2.1301(6) 5_656
O6 Cs1 3.7891(10) 5_656
